data_2012233
loop_
_publ_author_name
'Das, Birinchi K.'
'Barman, Rama K.'

_publ_section_title Tetrakis(\m-acetato-<i>O</i>,<i>O</i>')bis[(4-cyanopyridine-<i>N</i>)copper(II)]
_journal_issue 9
_journal_name_full 'Acta Crystallographica Section C'
_journal_page_first 1025
_journal_page_last 1026
_journal_paper_doi 10.1107/S0108270101009052
_journal_volume 57
_journal_year 2001
_chemical_formula_iupac '[Cu2 (C2 H3 O2)4 (C6 H4 N2)2]'
_chemical_formula_moiety 'C20 H20 Cu2 N4 O8'
_chemical_formula_sum 'C20 H20 Cu2 N4 O8'
_chemical_formula_weight 571.48
_chemical_name_common
;
Copper(II) acetate 4-cyanopyridine adduct
;
_chemical_name_systematic
;
tetrakis(\m-acetato-O,O')bis(4-cyanopyridine-N)dicopper(II)
;
_space_group_IT_number 2
_symmetry_cell_setting triclinic
_symmetry_space_group_name_Hall '-P 1'
_symmetry_space_group_name_H-M 'P -1'
_cell_angle_alpha 95.88(4)
_cell_angle_beta 112.78(4)
_cell_angle_gamma 92.09(4)
_cell_formula_units_Z 1
_cell_length_a 7.734(5)
_cell_length_b 8.432(3)
_cell_length_c 9.782(4)
_cell_measurement_reflns_used 25
_cell_measurement_temperature 293(2)
_cell_measurement_theta_max 14.3
_cell_measurement_theta_min 8.2
_cell_volume 583.0(5)
_computing_cell_refinement 'CAD-4 Software'
_computing_data_collection 'CAD-4 Software (Enraf-Nonius, 1989)'
_computing_data_reduction 'local software'
_computing_molecular_graphics 'ORTEPIII in WinGX (Farrugia, 1999)'
_computing_structure_refinement 'SHELXL97 (Sheldrick, 1997)'
_computing_structure_solution 'SHELXS97 (Sheldrick, 1997)'
_diffrn_ambient_temperature 293(2)
_diffrn_measured_fraction_theta_full 1.000
_diffrn_measured_fraction_theta_max 1.000
_diffrn_measurement_device_type 'Enraf-Nonius CAD-4'
_diffrn_measurement_method \w/2\q
_diffrn_radiation_monochromator graphite
_diffrn_radiation_source 'fine-focus sealed tube'
_diffrn_radiation_type MoK\a
_diffrn_radiation_wavelength .71070
_diffrn_reflns_av_R_equivalents .030
_diffrn_reflns_av_sigmaI/netI .022
_diffrn_reflns_limit_h_max 9
_diffrn_reflns_limit_h_min 0
_diffrn_reflns_limit_k_max 10
_diffrn_reflns_limit_k_min -10
_diffrn_reflns_limit_l_max 10
_diffrn_reflns_limit_l_min -11
_diffrn_reflns_number 2222
_diffrn_reflns_theta_full 24.97
_diffrn_reflns_theta_max 24.97
_diffrn_reflns_theta_min 2.28
_diffrn_standards_decay_% 0
_diffrn_standards_interval_count 200
_diffrn_standards_number 3
_exptl_absorpt_coefficient_mu 1.877
_exptl_absorpt_correction_T_max .741
_exptl_absorpt_correction_T_min .700
_exptl_absorpt_correction_type \y-scan
_exptl_absorpt_process_details '(North et al., 1968)'
_exptl_crystal_colour 'dark green'
_exptl_crystal_density_diffrn 1.628
_exptl_crystal_density_meas ?
_exptl_crystal_density_method 'not measured'
_exptl_crystal_description 'irregular prism'
_exptl_crystal_F_000 290
_exptl_crystal_size_max .34
_exptl_crystal_size_mid .28
_exptl_crystal_size_min .16
_refine_diff_density_max .25
_refine_diff_density_min -.30
_refine_ls_extinction_method none
_refine_ls_goodness_of_fit_ref 1.106
_refine_ls_hydrogen_treatment refall
_refine_ls_matrix_type full
_refine_ls_number_parameters 194
_refine_ls_number_reflns 2055
_refine_ls_number_restraints 0
_refine_ls_restrained_S_all 1.106
_refine_ls_R_factor_all .031
_refine_ls_R_factor_gt .026
_refine_ls_shift/su_max .006
_refine_ls_shift/su_mean .000
_refine_ls_structure_factor_coef Fsqd
_refine_ls_weighting_details 'calc w = 1/[\s^2^(Fo^2^)+(0.0364P)^2^+0.2826P] where P=(Fo^2^+2Fc^2^)/3'
_refine_ls_weighting_scheme calc
_refine_ls_wR_factor_ref .072
_reflns_number_gt 1845
_reflns_number_total 2055
_reflns_threshold_expression I>2\s(I)
_cod_data_source_file vj1144.cif
_cod_data_source_block I
_cod_depositor_comments
;
The following automatic conversions were performed:

'_exptl_crystal_density_meas' value 'not measured' was changed to '?'
- the value is perceived as not measured.

Automatic conversion script
Id: cif_fix_values 3008 2015-01-20 13:52:24Z robertas 
;
_cod_database_code 2012233
_cod_database_fobs_code 2012233

loop_
_symmetry_equiv_pos_as_xyz
'x, y, z'
'-x, -y, -z'

loop_
_atom_site_label
_atom_site_fract_x
_atom_site_fract_y
_atom_site_fract_z
_atom_site_U_iso_or_equiv
_atom_site_adp_type
_atom_site_calc_flag
_atom_site_refinement_flags
_atom_site_occupancy
_atom_site_disorder_assembly
_atom_site_disorder_group
_atom_site_type_symbol
Cu1 .04167(4) .04818(3) .39355(3) .03404(12) Uani d . 1 . . Cu
O1 -.2130(3) -.0410(2) .2567(2) .0481(4) Uani d . 1 . . O
O2 .1342(3) -.1639(2) .3737(2) .0468(4) Uani d . 1 . . O
O3 .2830(3) .1200(3) .5594(2) .0539(5) Uani d . 1 . . O
O4 -.0692(3) .2421(2) .4405(2) .0514(5) Uani d . 1 . . O
N1 .1225(3) .1547(2) .2300(2) .0372(4) Uani d . 1 . . N
N2 .2778(4) .4892(3) -.1493(3) .0639(7) Uani d . 1 . . N
C1 .3227(3) .1026(3) .6931(3) .0410(6) Uani d . 1 . . C
C2 .1325(3) -.2639(3) .4596(3) .0395(5) Uani d . 1 . . C
C3 .5180(5) .1614(6) .8023(5) .0643(9) Uani d . 1 . . C
C4 .2085(6) -.4214(4) .4401(5) .0582(8) Uani d . 1 . . C
C5 .2985(4) .2101(3) .2596(3) .0456(6) Uani d . 1 . . C
C6 .3475(4) .2931(4) .1642(3) .0495(7) Uani d . 1 . . C
C7 .2072(4) .3212(3) .0318(3) .0396(5) Uani d . 1 . . C
C8 .0247(4) .2634(4) -.0013(3) .0518(7) Uani d . 1 . . C
C9 -.0101(4) .1824(4) .1021(3) .0512(7) Uani d . 1 . . C
C10 .2479(4) .4132(3) -.0706(3) .0475(6) Uani d . 1 . . C
H1 .390(4) .179(3) .344(3) .050(8) Uiso d . 1 . . H
H2 -.074(5) .280(4) -.089(4) .065(10) Uiso d . 1 . . H
H3 .475(5) .317(4) .188(4) .076(11) Uiso d . 1 . . H
H4 -.126(5) .154(5) .083(4) .086(13) Uiso d . 1 . . H
H5 .115(6) -.490(5) .376(5) .102(15) Uiso d . 1 . . H
H6 .548(7) .128(6) .877(6) .107(19) Uiso d . 1 . . H
H7 .605(6) .140(5) .767(5) .093(14) Uiso d . 1 . . H
H8 .277(7) -.418(5) .393(5) .108(17) Uiso d . 1 . . H
H9 .269(6) -.458(5) .520(5) .093(15) Uiso d . 1 . . H
H10 .535(7) .272(7) .842(6) .129(18) Uiso d . 1 . . H

loop_
_atom_site_aniso_label
_atom_site_aniso_U_11
_atom_site_aniso_U_22
_atom_site_aniso_U_33
_atom_site_aniso_U_12
_atom_site_aniso_U_13
_atom_site_aniso_U_23
Cu1 .03628(18) .03843(18) .03220(17) -.00445(11) .01884(13) .00647(11)
O1 .0404(10) .0617(12) .0397(9) -.0062(8) .0139(8) .0065(8)
O2 .0575(12) .0453(10) .0504(10) .0080(8) .0332(9) .0121(8)
O3 .0411(10) .0741(14) .0446(11) -.0170(9) .0173(8) .0048(9)
O4 .0754(14) .0408(10) .0546(11) .0074(9) .0417(11) .0130(8)
N1 .0405(11) .0408(11) .0361(10) -.0032(9) .0216(9) .0058(8)
N2 .0612(16) .0777(18) .0647(16) -.0025(13) .0325(14) .0322(14)
C1 .0314(13) .0443(14) .0447(14) -.0019(10) .0144(11) -.0018(11)
C2 .0365(13) .0385(13) .0430(13) -.0016(10) .0159(11) .0033(10)
C3 .0339(16) .089(3) .058(2) -.0072(16) .0104(15) -.0094(19)
C4 .065(2) .0464(17) .069(2) .0105(15) .0325(19) .0076(16)
C5 .0391(14) .0605(17) .0409(14) -.0023(12) .0182(12) .0157(12)
C6 .0379(15) .0658(18) .0503(15) -.0077(13) .0224(12) .0155(13)
C7 .0479(15) .0402(13) .0404(13) -.0007(11) .0277(11) .0075(10)
C8 .0424(15) .073(2) .0400(14) -.0068(13) .0148(12) .0191(13)
C9 .0368(15) .072(2) .0455(15) -.0112(13) .0161(12) .0184(13)
C10 .0459(15) .0569(16) .0470(15) -.0016(12) .0250(12) .0137(13)

loop_
_atom_type_symbol
_atom_type_description
_atom_type_scat_dispersion_real
_atom_type_scat_dispersion_imag
_atom_type_scat_source
C C .0033 .0016 'International Tables Vol C Tables 4.2.6.8 and 6.1.1.4'
H H .0000 .0000 'International Tables Vol C Tables 4.2.6.8 and 6.1.1.4'
N N .0061 .0033 'International Tables Vol C Tables 4.2.6.8 and 6.1.1.4'
O O .0106 .0060 'International Tables Vol C Tables 4.2.6.8 and 6.1.1.4'
Cu Cu .3201 1.2651 'International Tables Vol C Tables 4.2.6.8 and 6.1.1.4'

loop_
_geom_angle_atom_site_label_1
_geom_angle_atom_site_label_2
_geom_angle_atom_site_label_3
_geom_angle_site_symmetry_1
_geom_angle_site_symmetry_3
_geom_angle
_geom_angle_publ_flag
O3 Cu1 O4 . . 90.76(10) yes
O3 Cu1 O2 . . 89.35(10) yes
O4 Cu1 O2 . . 168.73(7) yes
O3 Cu1 O1 . . 169.00(7) yes
O4 Cu1 O1 . . 88.46(10) yes
O2 Cu1 O1 . . 89.28(10) yes
O3 Cu1 N1 . . 93.27(9) yes
O4 Cu1 N1 . . 93.03(8) yes
O2 Cu1 N1 . . 98.21(8) yes
O1 Cu1 N1 . . 97.72(9) yes
O3 Cu1 Cu1 . 2_556 82.60(7) ?
O4 Cu1 Cu1 . 2_556 82.26(6) ?
O2 Cu1 Cu1 . 2_556 86.58(6) ?
O1 Cu1 Cu1 . 2_556 86.43(7) ?
N1 Cu1 Cu1 . 2_556 173.67(6) ?
C1 O1 Cu1 2_556 . 120.25(17) ?
C2 O2 Cu1 . . 120.67(17) ?
C1 O3 Cu1 . . 125.24(17) ?
C2 O4 Cu1 2_556 . 125.84(17) ?
C9 N1 C5 . . 117.5(2) ?
C9 N1 Cu1 . . 119.33(17) ?
C5 N1 Cu1 . . 122.71(17) ?
O3 C1 O1 . 2_556 125.4(2) ?
O3 C1 C3 . . 116.9(3) ?
O1 C1 C3 2_556 . 117.7(3) ?
O4 C2 O2 2_556 . 124.6(2) ?
O4 C2 C4 2_556 . 117.6(3) ?
O2 C2 C4 . . 117.8(3) ?
C1 C3 H6 . . 115(4) ?
C1 C3 H7 . . 113(3) ?
H6 C3 H7 . . 106(4) ?
C1 C3 H10 . . 115(3) ?
H6 C3 H10 . . 97(4) ?
H7 C3 H10 . . 109(4) ?
C2 C4 H5 . . 109(3) ?
C2 C4 H8 . . 112(3) ?
H5 C4 H8 . . 100(4) ?
C2 C4 H9 . . 115(3) ?
H5 C4 H9 . . 113(4) ?
H8 C4 H9 . . 108(4) ?
N1 C5 C6 . . 123.2(3) ?
N1 C5 H1 . . 115.9(19) ?
C6 C5 H1 . . 120.5(19) ?
C5 C6 C7 . . 118.3(2) ?
C5 C6 H3 . . 118(2) ?
C7 C6 H3 . . 123(2) ?
C8 C7 C6 . . 119.2(2) ?
C8 C7 C10 . . 119.6(2) ?
C6 C7 C10 . . 121.1(2) ?
C7 C8 C9 . . 118.0(3) ?
C7 C8 H2 . . 122(2) ?
C9 C8 H2 . . 120(2) ?
N1 C9 C8 . . 123.7(3) ?
N1 C9 H4 . . 119(3) ?
C8 C9 H4 . . 117(3) ?
N2 C10 C7 . . 177.9(3) yes

loop_
_geom_bond_atom_site_label_1
_geom_bond_atom_site_label_2
_geom_bond_site_symmetry_2
_geom_bond_distance
_geom_bond_publ_flag
Cu1 O3 . 1.963(2) yes
Cu1 O4 . 1.968(2) yes
Cu1 O2 . 1.969(2) yes
Cu1 O1 . 1.970(2) yes
Cu1 N1 . 2.188(2) yes
Cu1 Cu1 2_556 2.6000(11) ?
O1 C1 2_556 1.255(3) ?
O2 C2 . 1.253(3) yes
O3 C1 . 1.248(3) yes
O4 C2 2_556 1.252(3) ?
N1 C9 . 1.325(4) ?
N1 C5 . 1.332(3) ?
N2 C10 . 1.133(3) yes
C1 O1 2_556 1.255(3) ?
C1 C3 . 1.502(4) ?
C2 O4 2_556 1.252(3) ?
C2 C4 . 1.496(4) ?
C3 H6 . .76(5) ?
C3 H7 . .88(4) ?
C3 H10 . .96(6) ?
C4 H5 . .89(5) ?
C4 H8 . .83(5) ?
C4 H9 . .84(4) ?
C5 C6 . 1.376(4) ?
C5 H1 . .92(3) ?
C6 C7 . 1.380(4) ?
C6 H3 . .93(4) ?
C7 C8 . 1.378(4) ?
C7 C10 . 1.446(3) ?
C8 C9 . 1.378(4) ?
C8 H2 . .93(3) ?
C9 H4 . .86(4) ?

loop_
_geom_torsion_atom_site_label_1
_geom_torsion_atom_site_label_2
_geom_torsion_atom_site_label_3
_geom_torsion_atom_site_label_4
_geom_torsion_site_symmetry_1
_geom_torsion_site_symmetry_4
_geom_torsion
O3 Cu1 O1 C1 . 2_556 5.8(5)
O4 Cu1 O1 C1 . 2_556 -80.3(2)
O2 Cu1 O1 C1 . 2_556 88.7(2)
N1 Cu1 O1 C1 . 2_556 -173.1(2)
Cu1 Cu1 O1 C1 2_556 2_556 2.1(2)
O3 Cu1 O2 C2 . . 80.2(2)
O4 Cu1 O2 C2 . . -10.4(5)
O1 Cu1 O2 C2 . . -88.9(2)
N1 Cu1 O2 C2 . . 173.43(19)
Cu1 Cu1 O2 C2 2_556 . -2.41(19)
O4 Cu1 O3 C1 . . 82.5(2)
O2 Cu1 O3 C1 . . -86.2(2)
O1 Cu1 O3 C1 . . -3.3(6)
N1 Cu1 O3 C1 . . 175.6(2)
Cu1 Cu1 O3 C1 2_556 . .4(2)
O3 Cu1 O4 C2 . 2_556 -81.0(2)
O2 Cu1 O4 C2 . 2_556 9.5(6)
O1 Cu1 O4 C2 . 2_556 88.0(2)
N1 Cu1 O4 C2 . 2_556 -174.4(2)
Cu1 Cu1 O4 C2 2_556 2_556 1.4(2)
O3 Cu1 N1 C9 . . -160.6(2)
O4 Cu1 N1 C9 . . -69.7(2)
O2 Cu1 N1 C9 . . 109.6(2)
O1 Cu1 N1 C9 . . 19.2(2)
Cu1 Cu1 N1 C9 2_556 . -111.5(5)
O3 Cu1 N1 C5 . . 11.6(2)
O4 Cu1 N1 C5 . . 102.6(2)
O2 Cu1 N1 C5 . . -78.2(2)
O1 Cu1 N1 C5 . . -168.6(2)
Cu1 Cu1 N1 C5 2_556 . 60.7(6)
Cu1 O3 C1 O1 . 2_556 -2.3(4)
Cu1 O3 C1 C3 . . 178.0(2)
Cu1 O2 C2 O4 . 2_556 2.2(4)
Cu1 O2 C2 C4 . . -178.8(2)
C9 N1 C5 C6 . . -.2(4)
Cu1 N1 C5 C6 . . -172.5(2)
N1 C5 C6 C7 . . .4(5)
C5 C6 C7 C8 . . -1.1(4)
C5 C6 C7 C10 . . 177.5(3)
C6 C7 C8 C9 . . 1.5(4)
C10 C7 C8 C9 . . -177.1(3)
C5 N1 C9 C8 . . .6(5)
Cu1 N1 C9 C8 . . 173.3(3)
C7 C8 C9 N1 . . -1.3(5)
C8 C7 C10 N2 . . 78(9)
C6 C7 C10 N2 . . -101(9)
